data_7232953
loop_
_publ_author_name
'Jin, Tong'
'Zhang, Wen'

_publ_section_title
;
 Geometric H/D isotope effect in a series of organic salts involving short
 O--H&#x22EF;O hydrogen bonds between carboxyl and carboxylate groups
;
_journal_issue 29
_journal_name_full CrystEngComm
_journal_page_first 4238
_journal_paper_doi 10.1039/C9CE00734B
_journal_volume 21
_journal_year 2019
_chemical_formula_moiety 'C8 H F4 O4, C5 H14 N'
_chemical_formula_sum 'C13 H15 F4 N O4'
_chemical_formula_weight 325.26
_space_group_crystal_system triclinic
_space_group_IT_number 2
_space_group_name_Hall '-P 1'
_space_group_name_H-M_alt 'P -1'
_symmetry_space_group_name_Hall '-P 1'
_symmetry_space_group_name_H-M 'P -1'
_atom_sites_solution_hydrogens mixed
_audit_creation_method SHELXL-2014/7
_audit_update_record
;
2019-06-13 deposited with the CCDC.    2019-06-26 downloaded from the CCDC.
;
_cell_angle_alpha 104.633(8)
_cell_angle_beta 91.429(8)
_cell_angle_gamma 102.163(9)
_cell_formula_units_Z 2
_cell_length_a 8.5321(10)
_cell_length_b 9.2554(10)
_cell_length_c 9.7500(8)
_cell_measurement_reflns_used 9756
_cell_measurement_temperature 293(2)
_cell_measurement_theta_max 29.476
_cell_measurement_theta_min 2.166
_cell_volume 725.75(14)
_computing_structure_refinement 'SHELXL-2014/7 (Sheldrick, 2014)'
_diffrn_ambient_temperature 293(2)
_diffrn_measured_fraction_theta_full 1.000
_diffrn_measured_fraction_theta_max 0.860
_diffrn_measurement_device_type 'SuperNova, Dual, Cu at zero, AtlasS2'
_diffrn_radiation_type MoK\a
_diffrn_radiation_wavelength 0.71073
_diffrn_reflns_av_R_equivalents 0.0326
_diffrn_reflns_av_unetI/netI 0.0380
_diffrn_reflns_Laue_measured_fraction_full 1.000
_diffrn_reflns_Laue_measured_fraction_max 0.860
_diffrn_reflns_limit_h_max 10
_diffrn_reflns_limit_h_min -10
_diffrn_reflns_limit_k_max 12
_diffrn_reflns_limit_k_min -10
_diffrn_reflns_limit_l_max 13
_diffrn_reflns_limit_l_min -13
_diffrn_reflns_number 9756
_diffrn_reflns_point_group_measured_fraction_full 1.000
_diffrn_reflns_point_group_measured_fraction_max 0.860
_diffrn_reflns_theta_full 25.242
_diffrn_reflns_theta_max 29.476
_diffrn_reflns_theta_min 2.166
_exptl_absorpt_coefficient_mu 0.142
_exptl_absorpt_correction_T_max 0.987
_exptl_absorpt_correction_T_min 0.982
_exptl_absorpt_correction_type multi-scan
_exptl_absorpt_process_details 'CrysAlisPro 1.171.38.43f (Rigaku Oxford Diffraction, 2015)'
_exptl_crystal_colour colorless
_exptl_crystal_density_diffrn 1.488
_exptl_crystal_description BLOCK
_exptl_crystal_F_000 336
_exptl_crystal_size_max 0.130
_exptl_crystal_size_mid 0.120
_exptl_crystal_size_min 0.090
_refine_diff_density_max 0.863
_refine_diff_density_min -0.412
_refine_diff_density_rms 0.080
_refine_ls_extinction_method none
_refine_ls_goodness_of_fit_ref 1.049
_refine_ls_hydrogen_treatment mixed
_refine_ls_matrix_type full
_refine_ls_number_parameters 210
_refine_ls_number_reflns 3469
_refine_ls_number_restraints 0
_refine_ls_restrained_S_all 1.049
_refine_ls_R_factor_all 0.0888
_refine_ls_R_factor_gt 0.0647
_refine_ls_shift/su_max 0.000
_refine_ls_shift/su_mean 0.000
_refine_ls_structure_factor_coef Fsqd
_refine_ls_weighting_details 'w=1/[\s^2^(Fo^2^)+(0.0898P)^2^+0.2905P] where P=(Fo^2^+2Fc^2^)/3'
_refine_ls_weighting_scheme calc
_refine_ls_wR_factor_gt 0.1651
_refine_ls_wR_factor_ref 0.1867
_reflns_Friedel_coverage 0.000
_reflns_number_gt 2441
_reflns_number_total 4036
_reflns_threshold_expression 'I > 2\s(I)'
_cod_data_source_file c9ce00734b2.cif
_cod_data_source_block 1-H
_cod_depositor_comments 'Adding full bibliography for 7232953--7232976.cif.'
_cod_original_cell_volume 725.75(13)
_cod_database_code 7232953
_shelx_shelxl_version_number 2014/7
_shelx_space_group_comment
;
The symmetry employed for this shelxl refinement is uniquely defined
by the following loop, which should always be used as a source of
symmetry information in preference to the above space-group names.
They are only intended as comments.
;

loop_
_space_group_symop_operation_xyz
'x, y, z'
'-x, -y, -z'

loop_
_atom_site_label
_atom_site_type_symbol
_atom_site_fract_x
_atom_site_fract_y
_atom_site_fract_z
_atom_site_U_iso_or_equiv
_atom_site_adp_type
_atom_site_occupancy
_atom_site_site_symmetry_order
_atom_site_calc_flag
_atom_site_refinement_flags_posn
_atom_site_refinement_flags_adp
C1 C 0.1289(3) 0.2550(2) -0.0451(2) 0.0342(5) Uani 1 1 d . .
C2 C 0.0873(2) 0.2486(2) 0.1046(2) 0.0311(4) Uani 1 1 d . .
C3 C -0.0139(3) 0.3313(3) 0.1795(2) 0.0358(5) Uani 1 1 d . .
C4 C -0.0453(3) 0.3280(2) 0.3169(2) 0.0342(5) Uani 1 1 d . .
C5 C 0.0247(2) 0.2408(2) 0.3874(2) 0.0315(4) Uani 1 1 d . .
C6 C -0.0199(3) 0.2330(3) 0.5346(2) 0.0368(5) Uani 1 1 d . .
C7 C 0.1274(3) 0.1587(3) 0.3117(2) 0.0336(5) Uani 1 1 d . .
C8 C 0.1569(3) 0.1619(3) 0.1743(2) 0.0346(5) Uani 1 1 d . .
C9 C 0.4876(5) 0.5173(5) 0.7239(5) 0.0911(12) Uani 1 1 d . .
H9A H 0.3813 0.5093 0.7558 0.137 Uiso 1 1 calc R U
H9B H 0.4994 0.5759 0.6548 0.137 Uiso 1 1 calc R U
H9C H 0.5656 0.5674 0.8034 0.137 Uiso 1 1 calc R U
C10 C 0.5122(5) 0.3665(5) 0.6603(4) 0.0890(12) Uani 1 1 d . .
H10A H 0.6189 0.3760 0.6266 0.107 Uiso 1 1 calc R U
H10B H 0.4350 0.3182 0.5784 0.107 Uiso 1 1 calc R U
C11 C 0.6324(4) 0.2958(4) 0.8660(3) 0.0724(9) Uani 1 1 d . .
H11A H 0.6069 0.2349 0.9322 0.109 Uiso 1 1 calc R U
H11B H 0.6557 0.4025 0.9161 0.109 Uiso 1 1 calc R U
H11C H 0.7244 0.2719 0.8184 0.109 Uiso 1 1 calc R U
C12 C 0.4602(4) 0.1031(4) 0.6738(3) 0.0686(9) Uani 1 1 d . .
H12A H 0.5573 0.0813 0.6319 0.082 Uiso 1 1 calc R U
H12B H 0.3803 0.0913 0.5969 0.082 Uiso 1 1 calc R U
C13 C 0.3991(5) -0.0117(4) 0.7565(5) 0.0866(11) Uani 1 1 d . .
H13A H 0.4803 -0.0052 0.8291 0.130 Uiso 1 1 calc R U
H13B H 0.3744 -0.1130 0.6933 0.130 Uiso 1 1 calc R U
H13C H 0.3039 0.0101 0.7996 0.130 Uiso 1 1 calc R U
F1 F -0.0834(2) 0.42070(19) 0.11967(15) 0.0590(5) Uani 1 1 d . .
F2 F -0.14287(19) 0.41458(18) 0.38279(14) 0.0537(4) Uani 1 1 d . .
F3 F 0.20080(18) 0.07109(18) 0.37001(14) 0.0509(4) Uani 1 1 d . .
F4 F 0.25729(19) 0.07934(19) 0.10697(15) 0.0550(4) Uani 1 1 d . .
H1 H 0.059(5) 0.215(4) 0.706(4) 0.101(12) Uiso 1 1 d . .
H1A H 0.409(4) 0.282(3) 0.813(3) 0.057(8) Uiso 1 1 d . .
N1 N 0.4953(3) 0.2627(3) 0.7613(2) 0.0507(6) Uani 1 1 d . .
O1 O 0.0964(2) 0.2168(2) 0.61408(17) 0.0492(5) Uani 1 1 d . .
O2 O -0.1519(2) 0.2408(3) 0.56967(19) 0.0611(6) Uani 1 1 d . .
O3 O 0.0192(2) 0.1947(2) -0.14135(16) 0.0543(5) Uani 1 1 d . .
O4 O 0.26841(19) 0.3200(2) -0.05519(16) 0.0467(4) Uani 1 1 d . .

loop_
_atom_site_aniso_label
_atom_site_aniso_U_11
_atom_site_aniso_U_22
_atom_site_aniso_U_33
_atom_site_aniso_U_23
_atom_site_aniso_U_13
_atom_site_aniso_U_12
C1 0.0409(12) 0.0437(11) 0.0221(10) 0.0130(9) 0.0086(9) 0.0126(9)
C2 0.0323(10) 0.0418(11) 0.0208(9) 0.0116(8) 0.0037(8) 0.0077(8)
C3 0.0398(12) 0.0489(12) 0.0262(10) 0.0169(9) 0.0045(9) 0.0179(9)
C4 0.0359(11) 0.0451(12) 0.0263(10) 0.0106(9) 0.0085(9) 0.0170(9)
C5 0.0305(10) 0.0451(11) 0.0214(10) 0.0127(8) 0.0044(8) 0.0089(8)
C6 0.0389(12) 0.0512(13) 0.0255(10) 0.0160(9) 0.0092(9) 0.0133(9)
C7 0.0358(11) 0.0454(12) 0.0268(10) 0.0175(9) 0.0035(8) 0.0148(9)
C8 0.0357(11) 0.0472(12) 0.0253(10) 0.0107(9) 0.0088(8) 0.0171(9)
C9 0.088(3) 0.097(3) 0.110(3) 0.058(3) 0.020(2) 0.029(2)
C10 0.084(2) 0.128(3) 0.080(2) 0.053(2) 0.043(2) 0.043(2)
C11 0.0507(17) 0.091(2) 0.0584(19) -0.0042(16) 0.0025(14) 0.0081(15)
C12 0.0585(18) 0.092(2) 0.0463(16) -0.0101(15) 0.0022(14) 0.0309(16)
C13 0.078(2) 0.0559(18) 0.112(3) 0.0003(19) 0.003(2) 0.0105(16)
F1 0.0792(11) 0.0828(11) 0.0408(8) 0.0343(8) 0.0161(7) 0.0512(9)
F2 0.0643(9) 0.0773(10) 0.0383(8) 0.0220(7) 0.0214(7) 0.0466(8)
F3 0.0658(9) 0.0704(9) 0.0350(7) 0.0258(7) 0.0101(7) 0.0405(8)
F4 0.0668(10) 0.0782(10) 0.0391(8) 0.0227(7) 0.0241(7) 0.0468(8)
N1 0.0437(12) 0.0634(14) 0.0490(13) 0.0144(10) 0.0207(10) 0.0195(10)
O1 0.0411(9) 0.0893(13) 0.0240(8) 0.0247(8) 0.0059(7) 0.0175(8)
O2 0.0486(11) 0.1122(17) 0.0434(10) 0.0413(11) 0.0236(8) 0.0363(10)
O3 0.0505(10) 0.0833(13) 0.0234(8) 0.0191(8) 0.0009(7) -0.0032(9)
O4 0.0399(9) 0.0686(11) 0.0309(8) 0.0142(8) 0.0129(7) 0.0078(8)

loop_
_atom_type_symbol
_atom_type_description
_atom_type_scat_dispersion_real
_atom_type_scat_dispersion_imag
_atom_type_scat_source
C C 0.0033 0.0016 'International Tables Vol C Tables 4.2.6.8 and 6.1.1.4'
H H 0.0000 0.0000 'International Tables Vol C Tables 4.2.6.8 and 6.1.1.4'
N N 0.0061 0.0033 'International Tables Vol C Tables 4.2.6.8 and 6.1.1.4'
O O 0.0106 0.0060 'International Tables Vol C Tables 4.2.6.8 and 6.1.1.4'
F F 0.0171 0.0103 'International Tables Vol C Tables 4.2.6.8 and 6.1.1.4'

loop_
_geom_angle_atom_site_label_1
_geom_angle_atom_site_label_2
_geom_angle_atom_site_label_3
_geom_angle
O4 C1 O3 128.09(18)
O4 C1 C2 115.52(18)
O3 C1 C2 116.39(18)
C3 C2 C8 116.58(17)
C3 C2 C1 122.97(18)
C8 C2 C1 120.40(18)
F1 C3 C2 119.92(17)
F1 C3 C4 118.13(19)
C2 C3 C4 121.94(19)
F2 C4 C3 117.89(18)
F2 C4 C5 120.47(17)
C3 C4 C5 121.63(19)
C7 C5 C4 116.12(17)
C7 C5 C6 123.79(18)
C4 C5 C6 120.00(18)
O2 C6 O1 125.42(19)
O2 C6 C5 120.90(19)
O1 C6 C5 113.68(18)
F3 C7 C8 117.44(19)
F3 C7 C5 120.79(17)
C8 C7 C5 121.76(18)
F4 C8 C7 118.68(18)
F4 C8 C2 119.36(17)
C7 C8 C2 121.97(19)
C9 C10 N1 113.9(3)
N1 C12 C13 113.3(2)
C11 N1 C12 112.2(2)
C11 N1 C10 114.7(3)
C12 N1 C10 107.6(3)

loop_
_geom_bond_atom_site_label_1
_geom_bond_atom_site_label_2
_geom_bond_distance
C1 O4 1.234(3)
C1 O3 1.241(3)
C1 C2 1.523(3)
C2 C3 1.376(3)
C2 C8 1.383(3)
C3 F1 1.345(2)
C3 C4 1.378(3)
C4 F2 1.341(2)
C4 C5 1.394(3)
C5 C7 1.386(3)
C5 C6 1.509(3)
C6 O2 1.196(3)
C6 O1 1.300(3)
C7 F3 1.342(2)
C7 C8 1.376(3)
C8 F4 1.341(2)
C9 C10 1.438(6)
C10 N1 1.530(4)
C11 N1 1.461(4)
C12 N1 1.471(4)
C12 C13 1.506(5)

loop_
_geom_hbond_atom_site_label_D
_geom_hbond_atom_site_label_H
_geom_hbond_atom_site_label_A
_geom_hbond_distance_DH
_geom_hbond_distance_HA
_geom_hbond_distance_DA
_geom_hbond_angle_DHA
_geom_hbond_site_symmetry_A
O1 H1 O3 0.96(4) 1.59(4) 2.536(2) 170(4) 1_556
N1 H1A O4 0.93(3) 1.80(3) 2.712(3) 168(3) 1_556
C13 H13A F4 0.96 2.58 3.429(4) 147.3 2_656
C12 H12B F3 0.97 2.60 3.566(3) 171.8 .
C11 H11C O2 0.96 2.64 3.451(4) 142.3 1_655
C11 H11B O4 0.96 2.52 3.479(4) 176.6 2_666
C10 H10A O2 0.97 2.54 3.371(4) 144.1 1_655
C9 H9C O4 0.96 2.65 3.595(5) 167.5 2_666

loop_
_geom_torsion_atom_site_label_1
_geom_torsion_atom_site_label_2
_geom_torsion_atom_site_label_3
_geom_torsion_atom_site_label_4
_geom_torsion
O4 C1 C2 C3 110.0(2)
O3 C1 C2 C3 -69.9(3)
O4 C1 C2 C8 -67.3(3)
O3 C1 C2 C8 112.8(2)
C8 C2 C3 F1 178.6(2)
C1 C2 C3 F1 1.2(3)
C8 C2 C3 C4 -0.2(3)
C1 C2 C3 C4 -177.6(2)
F1 C3 C4 F2 -0.2(3)
C2 C3 C4 F2 178.67(19)
F1 C3 C4 C5 -178.6(2)
C2 C3 C4 C5 0.2(4)
F2 C4 C5 C7 -178.17(19)
C3 C4 C5 C7 0.2(3)
F2 C4 C5 C6 5.1(3)
C3 C4 C5 C6 -176.5(2)
C7 C5 C6 O2 -144.6(2)
C4 C5 C6 O2 31.9(3)
C7 C5 C6 O1 35.1(3)
C4 C5 C6 O1 -148.5(2)
C4 C5 C7 F3 -179.95(19)
C6 C5 C7 F3 -3.4(3)
C4 C5 C7 C8 -0.7(3)
C6 C5 C7 C8 175.9(2)
F3 C7 C8 F4 -0.5(3)
C5 C7 C8 F4 -179.80(19)
F3 C7 C8 C2 -180.0(2)
C5 C7 C8 C2 0.8(3)
C3 C2 C8 F4 -179.71(19)
C1 C2 C8 F4 -2.3(3)
C3 C2 C8 C7 -0.3(3)
C1 C2 C8 C7 177.2(2)
C13 C12 N1 C11 67.6(3)
C13 C12 N1 C10 -165.3(3)
C9 C10 N1 C11 -76.1(4)
C9 C10 N1 C12 158.3(3)
